data_7008698
loop_
_publ_author_name
'Mazzeo, Mina'
'Lamberti, Marina'
'Tuzi, Angela'
'Centore, Roberto'
'Pellecchia, Claudio'

_publ_section_title
;
 New anilinotropone-based titanium complexes: synthesis,
 characterization and application as catalysts for olefin
 polymerization.
;
_journal_issue 18
_journal_name_full 'Dalton transactions (Cambridge, England : 2003)'
_journal_page_first 3025
_journal_page_last 3031
_journal_paper_doi 10.1039/b506079f
_journal_year 2005
_chemical_formula_moiety 'C23 H15 Cl3 F5 N1 O2 Ti2, C1 H2 Cl2'
_chemical_formula_sum 'C24 H17 Cl5 F5 N O2 Ti2'
_chemical_formula_weight 719.38
_space_group_IT_number 2
_symmetry_cell_setting triclinic
_symmetry_Int_Tables_number 2
_symmetry_space_group_name_Hall '-P 1'
_symmetry_space_group_name_H-M 'P -1'
_atom_sites_solution_hydrogens geom
_atom_sites_solution_primary direct
_atom_sites_solution_secondary difmap
_audit_creation_method SHELXL-97
_cell_angle_alpha 94.23(2)
_cell_angle_beta 113.80(2)
_cell_angle_gamma 113.96(2)
_cell_formula_units_Z 2
_cell_length_a 10.990(2)
_cell_length_b 11.647(2)
_cell_length_c 13.425(5)
_cell_measurement_reflns_used 25
_cell_measurement_temperature 293(2)
_cell_measurement_theta_max 14.87
_cell_measurement_theta_min 13.68
_cell_volume 1377.5(8)
_computing_cell_refinement 'MACH3 Software(Enraf Nonius, 1996)'
_computing_data_collection 'MACH3 Software (Enraf Nonius, 1996)'
_computing_data_reduction 'XCAD4 (Harms & Wocadlo, 1995)'
_computing_molecular_graphics 'Ortep-3 for Windows (Farrugia, 1997)'
_computing_structure_refinement 'SHELXL-97 (Sheldrick, 1997)'
_computing_structure_solution 'SHELXS-97 (Sheldrick, 1997)'
_diffrn_ambient_temperature 293(2)
_diffrn_detector 'scintillation LiF'
_diffrn_detector_dtime 1.195
_diffrn_measured_fraction_theta_full 1.000
_diffrn_measured_fraction_theta_max 1.000
_diffrn_measurement_device '\k-geometry diffractometer'
_diffrn_measurement_device_type 'Enraf Nonius CAD4'
_diffrn_measurement_method 'non-profiled omega scans'
_diffrn_orient_matrix_type
;
x-axis points to radiation source
the matrix is specified in reciprocal space
;
_diffrn_orient_matrix_UB_11 -0.085379
_diffrn_orient_matrix_UB_12 -0.035663
_diffrn_orient_matrix_UB_13 0.018423
_diffrn_orient_matrix_UB_21 0.032481
_diffrn_orient_matrix_UB_22 -0.064188
_diffrn_orient_matrix_UB_23 0.030747
_diffrn_orient_matrix_UB_31 0.066852
_diffrn_orient_matrix_UB_32 0.064897
_diffrn_orient_matrix_UB_33 0.076976
_diffrn_radiation_monochromator graphite
_diffrn_radiation_probe x-ray
_diffrn_radiation_source 'fine-focus sealed tube'
_diffrn_radiation_type MoK\a
_diffrn_radiation_wavelength 0.71069
_diffrn_reflns_av_R_equivalents 0.0134
_diffrn_reflns_av_sigmaI/netI 0.0341
_diffrn_reflns_limit_h_max 13
_diffrn_reflns_limit_h_min -14
_diffrn_reflns_limit_k_max 15
_diffrn_reflns_limit_k_min -15
_diffrn_reflns_limit_l_max 17
_diffrn_reflns_limit_l_min 0
_diffrn_reflns_number 6924
_diffrn_reflns_theta_full 27.96
_diffrn_reflns_theta_max 27.96
_diffrn_reflns_theta_min 1.73
_diffrn_source 'Enraf Nonius FR590'
_diffrn_standards_decay_% 1
_diffrn_standards_interval_time 120
_diffrn_standards_number 1
_exptl_absorpt_coefficient_mu 1.124
_exptl_absorpt_correction_T_max 0.9567
_exptl_absorpt_correction_T_min 0.9335
_exptl_absorpt_correction_type psi-scan
_exptl_absorpt_process_details
;
North A.C.T., Phillips D.C. & Mathews F.S. (1968) Acta. Cryst. A24, 351
Number of psi-scan sets used was   2
Theta correction was applied.
Averaged transmission function was used.
No Fourier smoothing was applied.
;
_exptl_crystal_colour black
_exptl_crystal_density_diffrn 1.734
_exptl_crystal_density_method 'not measured'
_exptl_crystal_description prism
_exptl_crystal_F_000 716
_exptl_crystal_size_max 0.33
_exptl_crystal_size_mid 0.24
_exptl_crystal_size_min 0.24
_refine_diff_density_max 0.511
_refine_diff_density_min -0.363
_refine_diff_density_rms 0.063
_refine_ls_extinction_method none
_refine_ls_goodness_of_fit_ref 1.007
_refine_ls_hydrogen_treatment constr
_refine_ls_matrix_type full
_refine_ls_number_parameters 352
_refine_ls_number_reflns 6643
_refine_ls_number_restraints 0
_refine_ls_restrained_S_all 1.007
_refine_ls_R_factor_all 0.0725
_refine_ls_R_factor_gt 0.0396
_refine_ls_shift/su_max 0.014
_refine_ls_shift/su_mean 0.003
_refine_ls_structure_factor_coef Fsqd
_refine_ls_weighting_details 'calc w=1/[\s^2^(Fo^2^)+(0.0492P)^2^+0.6302P] where P=(Fo^2^+2Fc^2^)/3'
_refine_ls_weighting_scheme calc
_refine_ls_wR_factor_gt 0.0945
_refine_ls_wR_factor_ref 0.1069
_reflns_number_gt 4685
_reflns_number_total 6643
_reflns_threshold_expression >2sigma(I)
_cod_data_source_file b506079f.txt
_cod_data_source_block tropII
_cod_original_cell_volume 1377.5(6)
_cod_original_formula_sum 'C24 H17 Cl5 F5 N1 O2 Ti2'
_cod_database_code 7008698

loop_
_symmetry_equiv_pos_as_xyz
'x, y, z'
'-x, -y, -z'

loop_
_atom_site_label
_atom_site_type_symbol
_atom_site_fract_x
_atom_site_fract_y
_atom_site_fract_z
_atom_site_U_iso_or_equiv
_atom_site_adp_type
_atom_site_occupancy
_atom_site_symmetry_multiplicity
_atom_site_calc_flag
_atom_site_refinement_flags
_atom_site_disorder_assembly
_atom_site_disorder_group
Ti1 Ti 0.63232(5) 0.30725(4) 0.22062(4) 0.03208(11) Uani 1 1 d . . .
Ti2 Ti 0.71273(6) 0.08036(5) 0.36566(4) 0.03759(12) Uani 1 1 d . . .
Cl2 Cl 0.58646(10) 0.35874(8) 0.36564(7) 0.0583(2) Uani 1 1 d . . .
Cl3 Cl 0.46577(9) -0.07137(8) 0.29205(9) 0.0661(2) Uani 1 1 d . . .
Cl4 Cl 0.79185(10) -0.03064(8) 0.28230(7) 0.0567(2) Uani 1 1 d . . .
Cl5 Cl 0.40367(13) 0.59467(13) 0.36466(10) 0.0894(3) Uani 1 1 d . . .
Cl6 Cl 0.34021(17) 0.54515(15) 0.13040(10) 0.1056(4) Uani 1 1 d . . .
F1 F 1.0624(2) 0.42049(19) 0.41546(16) 0.0689(5) Uani 1 1 d . . .
F2 F 1.2289(2) 0.2962(2) 0.44929(19) 0.0852(7) Uani 1 1 d . . .
F3 F 1.1805(2) 0.1263(2) 0.2706(2) 0.0795(7) Uani 1 1 d . . .
F4 F 0.9633(3) 0.0795(2) 0.06051(19) 0.0790(6) Uani 1 1 d . . .
F5 F 0.7956(2) 0.20297(19) 0.02621(15) 0.0624(5) Uani 1 1 d . . .
O1 O 0.6951(2) 0.49214(17) 0.22070(17) 0.0435(4) Uani 1 1 d . . .
O2 O 0.70541(19) 0.19671(17) 0.29306(15) 0.0377(4) Uani 1 1 d . . .
N1 N 0.8347(2) 0.3792(2) 0.20723(18) 0.0354(5) Uani 1 1 d . . .
C1 C 1.0364(3) 0.3367(3) 0.3268(3) 0.0468(7) Uani 1 1 d . . .
C2 C 1.1237(3) 0.2743(3) 0.3440(3) 0.0549(8) Uani 1 1 d . . .
C3 C 1.0988(3) 0.1891(3) 0.2539(3) 0.0535(8) Uani 1 1 d . . .
C4 C 0.9884(4) 0.1648(3) 0.1481(3) 0.0501(7) Uani 1 1 d . . .
C5 C 0.9012(3) 0.2270(3) 0.1316(3) 0.0430(6) Uani 1 1 d . . .
C6 C 0.9230(3) 0.3141(2) 0.2207(2) 0.0367(6) Uani 1 1 d . . .
C7 C 0.8883(3) 0.4983(2) 0.1895(2) 0.0337(5) Uani 1 1 d . . .
C8 C 1.0118(3) 0.5527(3) 0.1693(3) 0.0460(7) Uani 1 1 d . . .
H8 H 1.0560 0.4999 0.1675 0.046 Uiso 1 1 calc R . .
C9 C 1.0785(4) 0.6720(3) 0.1516(3) 0.0563(8) Uani 1 1 d . . .
H9 H 1.1612 0.6876 0.1403 0.056 Uiso 1 1 calc R . .
C10 C 1.0421(4) 0.7722(3) 0.1479(3) 0.0568(8) Uani 1 1 d . . .
H10 H 1.1017 0.8452 0.1334 0.057 Uiso 1 1 calc R . .
C11 C 0.9282(3) 0.7764(3) 0.1633(3) 0.0507(7) Uani 1 1 d . . .
H11 H 0.9204 0.8525 0.1577 0.051 Uiso 1 1 calc R . .
C12 C 0.8236(3) 0.6845(3) 0.1858(2) 0.0421(6) Uani 1 1 d . . .
H12 H 0.7569 0.7087 0.1948 0.042 Uiso 1 1 calc R . .
C13 C 0.8017(3) 0.5611(2) 0.1973(2) 0.0348(5) Uani 1 1 d . . .
C14 C 0.4643(4) 0.1091(3) 0.0758(3) 0.0604(9) Uani 1 1 d . . .
H14 H 0.4863 0.0399 0.0775 0.060 Uiso 1 1 calc R . .
C15 C 0.3842(3) 0.1328(3) 0.1242(3) 0.0589(8) Uani 1 1 d . . .
H15 H 0.3441 0.0829 0.1649 0.059 Uiso 1 1 calc R . .
C16 C 0.3742(3) 0.2429(4) 0.1017(3) 0.0640(9) Uani 1 1 d . . .
H16 H 0.3259 0.2803 0.1245 0.064 Uiso 1 1 calc R . .
C17 C 0.4483(4) 0.2883(3) 0.0392(3) 0.0609(9) Uani 1 1 d . . .
H17 H 0.4578 0.3610 0.0121 0.061 Uiso 1 1 calc R . .
C18 C 0.5061(4) 0.2060(4) 0.0242(3) 0.0617(9) Uani 1 1 d . . .
H18 H 0.5626 0.2145 -0.0136 0.062 Uiso 1 1 calc R . .
C19 C 0.8624(6) 0.2464(4) 0.5341(3) 0.0786(12) Uani 1 1 d . . .
H19 H 0.8917 0.3328 0.5321 0.079 Uiso 1 1 calc R . .
C20 C 0.7343(5) 0.1647(5) 0.5380(3) 0.0787(12) Uani 1 1 d . . .
H20 H 0.6600 0.1848 0.5367 0.079 Uiso 1 1 calc R . .
C21 C 0.7349(5) 0.0458(4) 0.5443(3) 0.0761(11) Uani 1 1 d . . .
H21 H 0.6622 -0.0268 0.5497 0.076 Uiso 1 1 calc R . .
C22 C 0.8620(5) 0.0551(4) 0.5411(3) 0.0715(11) Uani 1 1 d . . .
H22 H 0.8897 -0.0106 0.5434 0.072 Uiso 1 1 calc R . .
C23 C 0.9418(4) 0.1789(5) 0.5337(3) 0.0743(11) Uani 1 1 d . . .
H23 H 1.0314 0.2109 0.5294 0.074 Uiso 1 1 calc R . .
C24 C 0.4806(4) 0.6136(4) 0.2730(3) 0.0691(10) Uani 1 1 d . . .
H24A H 0.5442 0.5719 0.2888 0.069 Uiso 1 1 calc R . .
H24B H 0.5438 0.7062 0.2862 0.069 Uiso 1 1 calc R . .

loop_
_atom_site_aniso_label
_atom_site_aniso_U_11
_atom_site_aniso_U_22
_atom_site_aniso_U_33
_atom_site_aniso_U_23
_atom_site_aniso_U_13
_atom_site_aniso_U_12
Ti1 0.0301(2) 0.0292(2) 0.0360(2) 0.00852(18) 0.01372(19) 0.01542(18)
Ti2 0.0437(3) 0.0368(2) 0.0388(3) 0.0149(2) 0.0204(2) 0.0234(2)
Cl2 0.0784(6) 0.0651(5) 0.0554(5) 0.0186(4) 0.0416(4) 0.0451(4)
Cl3 0.0507(4) 0.0552(5) 0.0879(6) 0.0301(4) 0.0356(4) 0.0172(4)
Cl4 0.0689(5) 0.0515(4) 0.0674(5) 0.0164(4) 0.0382(4) 0.0384(4)
Cl5 0.0861(7) 0.1205(9) 0.0860(7) 0.0415(7) 0.0521(6) 0.0573(7)
Cl6 0.1428(11) 0.1328(11) 0.0773(7) 0.0305(7) 0.0497(8) 0.0995(10)
F1 0.0579(11) 0.0646(12) 0.0560(11) -0.0070(9) 0.0035(9) 0.0321(10)
F2 0.0587(12) 0.1019(17) 0.0808(15) 0.0242(13) 0.0073(11) 0.0520(13)
F3 0.0768(14) 0.0838(14) 0.130(2) 0.0551(14) 0.0623(14) 0.0657(13)
F4 0.1056(17) 0.0803(14) 0.0906(16) 0.0203(12) 0.0603(14) 0.0659(14)
F5 0.0725(12) 0.0736(13) 0.0503(11) 0.0122(9) 0.0265(10) 0.0463(11)
O1 0.0447(10) 0.0346(9) 0.0623(13) 0.0168(9) 0.0295(10) 0.0239(8)
O2 0.0383(10) 0.0365(9) 0.0420(10) 0.0153(8) 0.0185(8) 0.0211(8)
N1 0.0326(11) 0.0306(10) 0.0452(12) 0.0114(9) 0.0181(10) 0.0174(9)
C1 0.0373(14) 0.0382(14) 0.0581(18) 0.0102(13) 0.0178(13) 0.0176(12)
C2 0.0343(15) 0.0563(18) 0.069(2) 0.0253(16) 0.0157(14) 0.0246(14)
C3 0.0481(17) 0.0490(17) 0.088(2) 0.0332(17) 0.0418(18) 0.0332(15)
C4 0.0568(18) 0.0434(15) 0.073(2) 0.0225(15) 0.0434(17) 0.0301(14)
C5 0.0449(15) 0.0412(14) 0.0524(17) 0.0170(13) 0.0275(14) 0.0238(13)
C6 0.0317(12) 0.0302(12) 0.0517(16) 0.0153(11) 0.0218(12) 0.0152(10)
C7 0.0319(12) 0.0291(12) 0.0334(13) 0.0074(10) 0.0101(10) 0.0142(10)
C8 0.0402(15) 0.0400(14) 0.0614(18) 0.0180(13) 0.0245(14) 0.0214(12)
C9 0.0465(17) 0.0511(18) 0.079(2) 0.0306(17) 0.0361(17) 0.0217(14)
C10 0.0555(19) 0.0391(16) 0.073(2) 0.0260(15) 0.0328(17) 0.0158(14)
C11 0.0555(18) 0.0334(14) 0.0570(18) 0.0171(13) 0.0202(15) 0.0216(13)
C12 0.0439(15) 0.0343(13) 0.0456(15) 0.0105(12) 0.0157(13) 0.0222(12)
C13 0.0323(12) 0.0317(12) 0.0327(13) 0.0068(10) 0.0095(10) 0.0149(10)
C14 0.0564(19) 0.0439(17) 0.0478(18) -0.0074(14) 0.0004(15) 0.0227(15)
C15 0.0359(15) 0.0503(18) 0.060(2) 0.0087(15) 0.0134(14) 0.0047(14)
C16 0.0357(16) 0.076(2) 0.067(2) 0.0091(18) 0.0103(15) 0.0312(16)
C17 0.0492(18) 0.060(2) 0.0474(18) 0.0165(15) 0.0008(15) 0.0253(16)
C18 0.0503(18) 0.081(2) 0.0366(16) 0.0041(16) 0.0114(14) 0.0272(18)
C19 0.113(3) 0.063(2) 0.0343(17) 0.0031(16) 0.015(2) 0.042(2)
C20 0.107(3) 0.115(4) 0.051(2) 0.026(2) 0.045(2) 0.078(3)
C21 0.096(3) 0.095(3) 0.054(2) 0.040(2) 0.044(2) 0.050(3)
C22 0.095(3) 0.096(3) 0.0466(19) 0.034(2) 0.029(2) 0.068(3)
C23 0.062(2) 0.103(3) 0.0355(17) 0.0099(19) 0.0097(16) 0.035(2)
C24 0.067(2) 0.063(2) 0.093(3) 0.024(2) 0.046(2) 0.0372(19)

loop_
_atom_type_symbol
_atom_type_description
_atom_type_scat_dispersion_real
_atom_type_scat_dispersion_imag
_atom_type_scat_source
C C 0.0033 0.0016 'International Tables Vol C Tables 4.2.6.8 and 6.1.1.4'
H H 0.0000 0.0000 'International Tables Vol C Tables 4.2.6.8 and 6.1.1.4'
Cl Cl 0.1484 0.1585 'International Tables Vol C Tables 4.2.6.8 and 6.1.1.4'
F F 0.0171 0.0103 'International Tables Vol C Tables 4.2.6.8 and 6.1.1.4'
N N 0.0061 0.0033 'International Tables Vol C Tables 4.2.6.8 and 6.1.1.4'
O O 0.0106 0.0060 'International Tables Vol C Tables 4.2.6.8 and 6.1.1.4'
Ti Ti 0.2776 0.4457 'International Tables Vol C Tables 4.2.6.8 and 6.1.1.4'

loop_
_geom_angle_atom_site_label_1
_geom_angle_atom_site_label_2
_geom_angle_atom_site_label_3
_geom_angle
_geom_angle_site_symmetry_1
_geom_angle_site_symmetry_3
_geom_angle_publ_flag
O2 Ti1 O1 142.29(8) . . no
O2 Ti1 N1 82.49(8) . . no
O1 Ti1 N1 72.85(8) . . no
O2 Ti1 Cl2 90.44(6) . . no
O1 Ti1 Cl2 85.36(6) . . no
N1 Ti1 Cl2 131.56(7) . . no
O2 Ti1 C14 80.73(10) . . no
O1 Ti1 C14 132.56(11) . . no
N1 Ti1 C14 104.87(12) . . no
Cl2 Ti1 C14 121.21(11) . . no
O2 Ti1 C15 91.06(11) . . no
O1 Ti1 C15 126.21(11) . . no
N1 Ti1 C15 138.88(11) . . no
Cl2 Ti1 C15 88.82(10) . . no
C14 Ti1 C15 34.22(12) . . no
O2 Ti1 C18 106.41(11) . . no
O1 Ti1 C18 99.95(12) . . no
N1 Ti1 C18 85.98(11) . . no
Cl2 Ti1 C18 141.18(9) . . no
C14 Ti1 C18 34.27(12) . . no
C15 Ti1 C18 56.93(13) . . no
O2 Ti1 C16 124.71(11) . . no
O1 Ti1 C16 92.25(11) . . no
N1 Ti1 C16 137.27(12) . . no
Cl2 Ti1 C16 84.81(10) . . no
C14 Ti1 C16 56.56(13) . . no
C15 Ti1 C16 33.96(12) . . no
C18 Ti1 C16 56.73(13) . . no
O2 Ti1 C17 137.15(11) . . no
O1 Ti1 C17 77.43(11) . . no
N1 Ti1 C17 103.40(11) . . no
Cl2 Ti1 C17 113.48(10) . . no
C14 Ti1 C17 56.58(12) . . no
C15 Ti1 C17 56.48(13) . . no
C18 Ti1 C17 34.18(12) . . no
C16 Ti1 C17 33.91(12) . . no
O2 Ti2 Cl3 103.29(7) . . no
O2 Ti2 Cl4 103.60(7) . . no
Cl3 Ti2 Cl4 99.93(5) . . no
O2 Ti2 C19 88.93(12) . . no
Cl3 Ti2 C19 128.14(14) . . no
Cl4 Ti2 C19 126.17(13) . . no
O2 Ti2 C20 104.83(13) . . no
Cl3 Ti2 C20 94.46(13) . . no
Cl4 Ti2 C20 144.07(11) . . no
C19 Ti2 C20 34.30(15) . . no
O2 Ti2 C23 108.36(13) . . no
Cl3 Ti2 C23 141.97(11) . . no
Cl4 Ti2 C23 92.70(11) . . no
C19 Ti2 C23 34.93(15) . . no
C20 Ti2 C23 57.59(15) . . no
O2 Ti2 C22 142.18(13) . . no
Cl3 Ti2 C22 110.39(12) . . no
Cl4 Ti2 C22 87.34(10) . . no
C19 Ti2 C22 56.82(14) . . no
C20 Ti2 C22 56.74(14) . . no
C23 Ti2 C22 34.15(14) . . no
O2 Ti2 C21 139.22(13) . . no
Cl3 Ti2 C21 85.57(12) . . no
Cl4 Ti2 C21 114.08(11) . . no
C19 Ti2 C21 56.66(15) . . no
C20 Ti2 C21 34.39(14) . . no
C23 Ti2 C21 56.64(15) . . no
C22 Ti2 C21 33.45(13) . . no
C13 O1 Ti1 123.74(16) . . no
Ti2 O2 Ti1 158.56(11) . . no
C7 N1 C6 116.9(2) . . no
C7 N1 Ti1 118.11(16) . . no
C6 N1 Ti1 124.96(16) . . no
F1 C1 C6 119.2(2) . . no
F1 C1 C2 119.0(3) . . no
C6 C1 C2 121.7(3) . . no
F2 C2 C3 120.9(3) . . no
F2 C2 C1 119.4(3) . . no
C3 C2 C1 119.6(3) . . no
F3 C3 C4 120.0(3) . . no
F3 C3 C2 119.8(3) . . no
C4 C3 C2 120.2(3) . . no
F4 C4 C3 119.8(3) . . no
F4 C4 C5 120.4(3) . . no
C3 C4 C5 119.8(3) . . no
F5 C5 C6 120.0(2) . . no
F5 C5 C4 118.3(3) . . no
C6 C5 C4 121.7(3) . . no
C1 C6 C5 116.9(2) . . no
C1 C6 N1 119.8(2) . . no
C5 C6 N1 123.3(2) . . no
N1 C7 C8 124.3(2) . . no
N1 C7 C13 110.3(2) . . no
C8 C7 C13 125.4(2) . . no
C9 C8 C7 130.1(3) . . no
C9 C8 H8 114.9 . . no
C7 C8 H8 114.9 . . no
C8 C9 C10 130.2(3) . . no
C8 C9 H9 114.9 . . no
C10 C9 H9 114.9 . . no
C11 C10 C9 127.3(3) . . no
C11 C10 H10 116.4 . . no
C9 C10 H10 116.4 . . no
C10 C11 C12 129.3(3) . . no
C10 C11 H11 115.3 . . no
C12 C11 H11 115.3 . . no
C11 C12 C13 130.2(3) . . no
C11 C12 H12 114.9 . . no
C13 C12 H12 114.9 . . no
O1 C13 C12 118.8(2) . . no
O1 C13 C7 113.8(2) . . no
C12 C13 C7 127.4(2) . . no
C15 C14 C18 108.2(3) . . no
C15 C14 Ti1 72.94(18) . . no
C18 C14 Ti1 73.11(19) . . no
C15 C14 H14 125.9 . . no
C18 C14 H14 125.9 . . no
Ti1 C14 H14 119.9 . . no
C16 C15 C14 108.2(3) . . no
C16 C15 Ti1 73.84(18) . . no
C14 C15 Ti1 72.85(18) . . no
C16 C15 H15 125.9 . . no
C14 C15 H15 125.9 . . no
Ti1 C15 H15 119.2 . . no
C15 C16 C17 108.2(3) . . no
C15 C16 Ti1 72.20(18) . . no
C17 C16 Ti1 73.49(18) . . no
C15 C16 H16 125.9 . . no
C17 C16 H16 125.9 . . no
Ti1 C16 H16 120.2 . . no
C16 C17 C18 107.8(3) . . no
C16 C17 Ti1 72.61(18) . . no
C18 C17 Ti1 71.86(18) . . no
C16 C17 H17 126.1 . . no
C18 C17 H17 126.1 . . no
Ti1 C17 H17 121.2 . . no
C14 C18 C17 107.6(3) . . no
C14 C18 Ti1 72.62(18) . . no
C17 C18 Ti1 73.96(19) . . no
C14 C18 H18 126.2 . . no
C17 C18 H18 126.2 . . no
Ti1 C18 H18 119.1 . . no
C20 C19 C23 108.8(4) . . no
C20 C19 Ti2 73.5(2) . . no
C23 C19 Ti2 73.4(2) . . no
C20 C19 H19 125.6 . . no
C23 C19 H19 125.6 . . no
Ti2 C19 H19 119.2 . . no
C19 C20 C21 107.8(4) . . no
C19 C20 Ti2 72.2(2) . . no
C21 C20 Ti2 75.4(2) . . no
C19 C20 H20 126.1 . . no
C21 C20 H20 126.1 . . no
Ti2 C20 H20 118.3 . . no
C22 C21 C20 107.8(4) . . no
C22 C21 Ti2 73.1(2) . . no
C20 C21 Ti2 70.2(2) . . no
C22 C21 H21 126.1 . . no
C20 C21 H21 126.1 . . no
Ti2 C21 H21 122.4 . . no
C21 C22 C23 108.5(4) . . no
C21 C22 Ti2 73.5(2) . . no
C23 C22 Ti2 70.70(19) . . no
C21 C22 H22 125.8 . . no
C23 C22 H22 125.8 . . no
Ti2 C22 H22 121.7 . . no
C22 C23 C19 107.1(4) . . no
C22 C23 Ti2 75.2(2) . . no
C19 C23 Ti2 71.7(2) . . no
C22 C23 H23 126.5 . . no
C19 C23 H23 126.4 . . no
Ti2 C23 H23 118.7 . . no
Cl5 C24 Cl6 111.9(2) . . no
Cl5 C24 H24A 109.2 . . no
Cl6 C24 H24A 109.2 . . no
Cl5 C24 H24B 109.2 . . no
Cl6 C24 H24B 109.2 . . no
H24A C24 H24B 107.9 . . no

loop_
_geom_bond_atom_site_label_1
_geom_bond_atom_site_label_2
_geom_bond_distance
_geom_bond_site_symmetry_2
_geom_bond_publ_flag
Ti1 O2 1.9085(17) . no
Ti1 O1 1.9762(18) . no
Ti1 N1 2.124(2) . no
Ti1 Cl2 2.2956(11) . no
Ti1 C14 2.345(3) . no
Ti1 C15 2.346(3) . no
Ti1 C18 2.351(3) . no
Ti1 C16 2.366(3) . no
Ti1 C17 2.377(3) . no
Ti2 O2 1.7358(17) . no
Ti2 Cl3 2.2689(13) . no
Ti2 Cl4 2.2725(10) . no
Ti2 C19 2.309(4) . no
Ti2 C20 2.326(4) . no
Ti2 C23 2.331(4) . no
Ti2 C22 2.387(3) . no
Ti2 C21 2.393(4) . no
Cl5 C24 1.734(4) . no
Cl6 C24 1.753(4) . no
F1 C1 1.333(3) . no
F2 C2 1.337(4) . no
F3 C3 1.336(3) . no
F4 C4 1.337(4) . no
F5 C5 1.334(3) . no
O1 C13 1.299(3) . no
N1 C7 1.351(3) . no
N1 C6 1.424(3) . no
C1 C6 1.377(4) . no
C1 C2 1.384(4) . no
C2 C3 1.364(5) . no
C3 C4 1.358(5) . no
C4 C5 1.381(4) . no
C5 C6 1.381(4) . no
C7 C8 1.393(4) . no
C7 C13 1.444(3) . no
C8 C9 1.374(4) . no
C8 H8 0.9300 . no
C9 C10 1.376(4) . no
C9 H9 0.9300 . no
C10 C11 1.367(4) . no
C10 H10 0.9300 . no
C11 C12 1.374(4) . no
C11 H11 0.9300 . no
C12 C13 1.388(3) . no
C12 H12 0.9300 . no
C14 C15 1.380(5) . no
C14 C18 1.384(5) . no
C14 H14 0.9300 . no
C15 C16 1.376(5) . no
C15 H15 0.9300 . no
C16 C17 1.383(5) . no
C16 H16 0.9300 . no
C17 C18 1.390(5) . no
C17 H17 0.9300 . no
C18 H18 0.9300 . no
C19 C20 1.367(6) . no
C19 C23 1.393(6) . no
C19 H19 0.9300 . no
C20 C21 1.396(6) . no
C20 H20 0.9300 . no
C21 C22 1.376(5) . no
C21 H21 0.9300 . no
C22 C23 1.386(6) . no
C22 H22 0.9300 . no
C23 H23 0.9300 . no
C24 H24A 0.9700 . no
C24 H24B 0.9700 . no

loop_
_geom_torsion_atom_site_label_1
_geom_torsion_atom_site_label_2
_geom_torsion_atom_site_label_3
_geom_torsion_atom_site_label_4
_geom_torsion
_geom_torsion_site_symmetry_1
_geom_torsion_site_symmetry_2
_geom_torsion_site_symmetry_3
_geom_torsion_site_symmetry_4
_geom_torsion_publ_flag
O2 Ti1 O1 C13 61.8(3) . . . . no
N1 Ti1 O1 C13 10.36(19) . . . . no
Cl2 Ti1 O1 C13 146.5(2) . . . . no
C14 Ti1 O1 C13 -84.3(2) . . . . no
C15 Ti1 O1 C13 -128.3(2) . . . . no
C18 Ti1 O1 C13 -72.2(2) . . . . no
C16 Ti1 O1 C13 -128.8(2) . . . . no
C17 Ti1 O1 C13 -98.1(2) . . . . no
Cl3 Ti2 O2 Ti1 37.8(3) . . . . no
Cl4 Ti2 O2 Ti1 141.7(3) . . . . no
C19 Ti2 O2 Ti1 -91.2(3) . . . . no
C20 Ti2 O2 Ti1 -60.5(3) . . . . no
C23 Ti2 O2 Ti1 -120.8(3) . . . . no
C22 Ti2 O2 Ti1 -114.8(3) . . . . no
C21 Ti2 O2 Ti1 -60.9(4) . . . . no
O1 Ti1 O2 Ti2 126.1(3) . . . . no
N1 Ti1 O2 Ti2 175.1(3) . . . . no
Cl2 Ti1 O2 Ti2 43.2(3) . . . . no
C14 Ti1 O2 Ti2 -78.4(3) . . . . no
C15 Ti1 O2 Ti2 -45.7(3) . . . . no
C18 Ti1 O2 Ti2 -101.4(3) . . . . no
C16 Ti1 O2 Ti2 -40.8(4) . . . . no
C17 Ti1 O2 Ti2 -83.3(3) . . . . no
O2 Ti1 N1 C7 -160.28(19) . . . . no
O1 Ti1 N1 C7 -9.14(18) . . . . no
Cl2 Ti1 N1 C7 -76.4(2) . . . . no
C14 Ti1 N1 C7 121.4(2) . . . . no
C15 Ti1 N1 C7 116.8(2) . . . . no
C18 Ti1 N1 C7 92.6(2) . . . . no
C16 Ti1 N1 C7 65.0(3) . . . . no
C17 Ti1 N1 C7 62.9(2) . . . . no
O2 Ti1 N1 C6 16.7(2) . . . . no
O1 Ti1 N1 C6 167.8(2) . . . . no
Cl2 Ti1 N1 C6 100.6(2) . . . . no
C14 Ti1 N1 C6 -61.6(2) . . . . no
C15 Ti1 N1 C6 -66.3(3) . . . . no
C18 Ti1 N1 C6 -90.5(2) . . . . no
C16 Ti1 N1 C6 -118.0(2) . . . . no
C17 Ti1 N1 C6 -120.1(2) . . . . no
F1 C1 C2 F2 1.9(4) . . . . no
C6 C1 C2 F2 -177.7(3) . . . . no
F1 C1 C2 C3 -179.6(3) . . . . no
C6 C1 C2 C3 0.8(5) . . . . no
F2 C2 C3 F3 0.0(5) . . . . no
C1 C2 C3 F3 -178.5(3) . . . . no
F2 C2 C3 C4 178.0(3) . . . . no
C1 C2 C3 C4 -0.5(5) . . . . no
F3 C3 C4 F4 -1.0(4) . . . . no
C2 C3 C4 F4 -179.0(3) . . . . no
F3 C3 C4 C5 178.2(3) . . . . no
C2 C3 C4 C5 0.2(5) . . . . no
F4 C4 C5 F5 -2.2(4) . . . . no
C3 C4 C5 F5 178.7(3) . . . . no
F4 C4 C5 C6 179.0(3) . . . . no
C3 C4 C5 C6 -0.1(4) . . . . no
F1 C1 C6 C5 179.7(2) . . . . no
C2 C1 C6 C5 -0.7(4) . . . . no
F1 C1 C6 N1 -0.5(4) . . . . no
C2 C1 C6 N1 179.1(3) . . . . no
F5 C5 C6 C1 -178.4(2) . . . . no
C4 C5 C6 C1 0.3(4) . . . . no
F5 C5 C6 N1 1.7(4) . . . . no
C4 C5 C6 N1 -179.5(2) . . . . no
C7 N1 C6 C1 87.9(3) . . . . no
Ti1 N1 C6 C1 -89.1(3) . . . . no
C7 N1 C6 C5 -92.3(3) . . . . no
Ti1 N1 C6 C5 90.7(3) . . . . no
C6 N1 C7 C8 8.6(4) . . . . no
Ti1 N1 C7 C8 -174.2(2) . . . . no
C6 N1 C7 C13 -170.1(2) . . . . no
Ti1 N1 C7 C13 7.1(3) . . . . no
N1 C7 C8 C9 -179.1(3) . . . . no
C13 C7 C8 C9 -0.6(5) . . . . no
C7 C8 C9 C10 -0.5(6) . . . . no
C8 C9 C10 C11 1.1(6) . . . . no
C9 C10 C11 C12 0.1(6) . . . . no
C10 C11 C12 C13 -1.3(6) . . . . no
Ti1 O1 C13 C12 171.95(19) . . . . no
Ti1 O1 C13 C7 -9.8(3) . . . . no
C11 C12 C13 O1 178.9(3) . . . . no
C11 C12 C13 C7 1.0(5) . . . . no
N1 C7 C13 O1 1.0(3) . . . . no
C8 C7 C13 O1 -177.7(3) . . . . no
N1 C7 C13 C12 179.0(3) . . . . no
C8 C7 C13 C12 0.3(4) . . . . no
O2 Ti1 C14 C15 105.8(2) . . . . no
O1 Ti1 C14 C15 -94.4(2) . . . . no
N1 Ti1 C14 C15 -174.5(2) . . . . no
Cl2 Ti1 C14 C15 21.0(2) . . . . no
C18 Ti1 C14 C15 -115.8(3) . . . . no
C16 Ti1 C14 C15 -37.2(2) . . . . no
C17 Ti1 C14 C15 -78.1(2) . . . . no
O2 Ti1 C14 C18 -138.4(2) . . . . no
O1 Ti1 C14 C18 21.4(3) . . . . no
N1 Ti1 C14 C18 -58.8(2) . . . . no
Cl2 Ti1 C14 C18 136.77(19) . . . . no
C15 Ti1 C14 C18 115.8(3) . . . . no
C16 Ti1 C14 C18 78.6(2) . . . . no
C17 Ti1 C14 C18 37.7(2) . . . . no
C18 C14 C15 C16 0.8(4) . . . . no
Ti1 C14 C15 C16 65.9(2) . . . . no
C18 C14 C15 Ti1 -65.1(2) . . . . no
O2 Ti1 C15 C16 172.9(2) . . . . no
O1 Ti1 C15 C16 -0.9(3) . . . . no
N1 Ti1 C15 C16 -107.4(2) . . . . no
Cl2 Ti1 C15 C16 82.4(2) . . . . no
C14 Ti1 C15 C16 -115.4(3) . . . . no
C18 Ti1 C15 C16 -78.2(2) . . . . no
C17 Ti1 C15 C16 -37.0(2) . . . . no
O2 Ti1 C15 C14 -71.7(2) . . . . no
O1 Ti1 C15 C14 114.5(2) . . . . no
N1 Ti1 C15 C14 8.0(3) . . . . no
Cl2 Ti1 C15 C14 -162.2(2) . . . . no
C18 Ti1 C15 C14 37.2(2) . . . . no
C16 Ti1 C15 C14 115.4(3) . . . . no
C17 Ti1 C15 C14 78.4(2) . . . . no
C14 C15 C16 C17 -0.1(4) . . . . no
Ti1 C15 C16 C17 65.2(2) . . . . no
C14 C15 C16 Ti1 -65.3(2) . . . . no
O2 Ti1 C16 C15 -8.7(3) . . . . no
O1 Ti1 C16 C15 179.2(2) . . . . no
N1 Ti1 C16 C15 112.3(2) . . . . no
Cl2 Ti1 C16 C15 -95.6(2) . . . . no
C14 Ti1 C16 C15 37.5(2) . . . . no
C18 Ti1 C16 C15 78.8(2) . . . . no
C17 Ti1 C16 C15 115.9(3) . . . . no
O2 Ti1 C16 C17 -124.6(2) . . . . no
O1 Ti1 C16 C17 63.3(2) . . . . no
N1 Ti1 C16 C17 -3.6(3) . . . . no
Cl2 Ti1 C16 C17 148.5(2) . . . . no
C14 Ti1 C16 C17 -78.4(2) . . . . no
C15 Ti1 C16 C17 -115.9(3) . . . . no
C18 Ti1 C16 C17 -37.1(2) . . . . no
C15 C16 C17 C18 -0.7(4) . . . . no
Ti1 C16 C17 C18 63.7(2) . . . . no
C15 C16 C17 Ti1 -64.3(2) . . . . no
O2 Ti1 C17 C16 84.1(3) . . . . no
O1 Ti1 C17 C16 -113.8(2) . . . . no
N1 Ti1 C17 C16 177.5(2) . . . . no
Cl2 Ti1 C17 C16 -34.6(2) . . . . no
C14 Ti1 C17 C16 78.4(2) . . . . no
C15 Ti1 C17 C16 37.1(2) . . . . no
C18 Ti1 C17 C16 116.1(3) . . . . no
O2 Ti1 C17 C18 -32.0(3) . . . . no
O1 Ti1 C17 C18 130.0(2) . . . . no
N1 Ti1 C17 C18 61.4(2) . . . . no
Cl2 Ti1 C17 C18 -150.7(2) . . . . no
C14 Ti1 C17 C18 -37.8(2) . . . . no
C15 Ti1 C17 C18 -79.1(2) . . . . no
C16 Ti1 C17 C18 -116.1(3) . . . . no
C15 C14 C18 C17 -1.2(4) . . . . no
Ti1 C14 C18 C17 -66.2(2) . . . . no
C15 C14 C18 Ti1 65.0(2) . . . . no
C16 C17 C18 C14 1.2(4) . . . . no
Ti1 C17 C18 C14 65.3(2) . . . . no
C16 C17 C18 Ti1 -64.2(2) . . . . no
O2 Ti1 C18 C14 43.1(2) . . . . no
O1 Ti1 C18 C14 -164.2(2) . . . . no
N1 Ti1 C18 C14 124.1(2) . . . . no
Cl2 Ti1 C18 C14 -69.2(3) . . . . no
C15 Ti1 C18 C14 -37.2(2) . . . . no
C16 Ti1 C18 C14 -78.0(2) . . . . no
C17 Ti1 C18 C14 -114.8(3) . . . . no
O2 Ti1 C18 C17 157.9(2) . . . . no
O1 Ti1 C18 C17 -49.3(2) . . . . no
N1 Ti1 C18 C17 -121.1(2) . . . . no
Cl2 Ti1 C18 C17 45.7(3) . . . . no
C14 Ti1 C18 C17 114.8(3) . . . . no
C15 Ti1 C18 C17 77.6(2) . . . . no
C16 Ti1 C18 C17 36.8(2) . . . . no
O2 Ti2 C19 C20 118.8(2) . . . . no
Cl3 Ti2 C19 C20 12.7(3) . . . . no
Cl4 Ti2 C19 C20 -135.1(2) . . . . no
C23 Ti2 C19 C20 -116.0(4) . . . . no
C22 Ti2 C19 C20 -78.2(3) . . . . no
C21 Ti2 C19 C20 -38.0(2) . . . . no
O2 Ti2 C19 C23 -125.2(3) . . . . no
Cl3 Ti2 C19 C23 128.7(2) . . . . no
Cl4 Ti2 C19 C23 -19.1(3) . . . . no
C20 Ti2 C19 C23 116.0(4) . . . . no
C22 Ti2 C19 C23 37.7(2) . . . . no
C21 Ti2 C19 C23 78.0(3) . . . . no
C23 C19 C20 C21 2.1(4) . . . . no
Ti2 C19 C20 C21 67.6(3) . . . . no
C23 C19 C20 Ti2 -65.5(3) . . . . no
O2 Ti2 C20 C19 -65.0(3) . . . . no
Cl3 Ti2 C20 C19 -170.0(2) . . . . no
Cl4 Ti2 C20 C19 76.2(3) . . . . no
C23 Ti2 C20 C19 37.6(2) . . . . no
C22 Ti2 C20 C19 78.5(3) . . . . no
C21 Ti2 C20 C19 114.5(4) . . . . no
O2 Ti2 C20 C21 -179.5(3) . . . . no
Cl3 Ti2 C20 C21 75.4(3) . . . . no
Cl4 Ti2 C20 C21 -38.3(4) . . . . no
C19 Ti2 C20 C21 -114.5(4) . . . . no
C23 Ti2 C20 C21 -77.0(3) . . . . no
C22 Ti2 C20 C21 -36.1(3) . . . . no
C19 C20 C21 C22 -1.6(4) . . . . no
Ti2 C20 C21 C22 63.8(3) . . . . no
C19 C20 C21 Ti2 -65.4(3) . . . . no
O2 Ti2 C21 C22 -116.1(3) . . . . no
Cl3 Ti2 C21 C22 138.7(3) . . . . no
Cl4 Ti2 C21 C22 39.8(3) . . . . no
C19 Ti2 C21 C22 -78.9(3) . . . . no
C20 Ti2 C21 C22 -116.7(4) . . . . no
C23 Ti2 C21 C22 -36.8(3) . . . . no
O2 Ti2 C21 C20 0.7(4) . . . . no
Cl3 Ti2 C21 C20 -104.6(3) . . . . no
Cl4 Ti2 C21 C20 156.5(3) . . . . no
C19 Ti2 C21 C20 37.9(3) . . . . no
C23 Ti2 C21 C20 80.0(3) . . . . no
C22 Ti2 C21 C20 116.7(4) . . . . no
C20 C21 C22 C23 0.5(4) . . . . no
Ti2 C21 C22 C23 62.4(2) . . . . no
C20 C21 C22 Ti2 -62.0(3) . . . . no
O2 Ti2 C22 C21 106.9(3) . . . . no
Cl3 Ti2 C22 C21 -44.6(3) . . . . no
Cl4 Ti2 C22 C21 -144.2(3) . . . . no
C19 Ti2 C22 C21 78.4(3) . . . . no
C20 Ti2 C22 C21 37.1(3) . . . . no
C23 Ti2 C22 C21 117.0(4) . . . . no
O2 Ti2 C22 C23 -10.1(3) . . . . no
Cl3 Ti2 C22 C23 -161.6(2) . . . . no
Cl4 Ti2 C22 C23 98.8(2) . . . . no
C19 Ti2 C22 C23 -38.6(3) . . . . no
C20 Ti2 C22 C23 -79.9(3) . . . . no
C21 Ti2 C22 C23 -117.0(4) . . . . no
C21 C22 C23 C19 0.8(4) . . . . no
Ti2 C22 C23 C19 65.0(2) . . . . no
C21 C22 C23 Ti2 -64.2(3) . . . . no
C20 C19 C23 C22 -1.8(4) . . . . no
Ti2 C19 C23 C22 -67.4(3) . . . . no
C20 C19 C23 Ti2 65.6(3) . . . . no
O2 Ti2 C23 C22 173.5(2) . . . . no
Cl3 Ti2 C23 C22 28.7(3) . . . . no
Cl4 Ti2 C23 C22 -81.2(2) . . . . no
C19 Ti2 C23 C22 114.1(4) . . . . no
C20 Ti2 C23 C22 77.2(3) . . . . no
C21 Ti2 C23 C22 36.0(2) . . . . no
O2 Ti2 C23 C19 59.4(3) . . . . no
Cl3 Ti2 C23 C19 -85.4(3) . . . . no
Cl4 Ti2 C23 C19 164.7(3) . . . . no
C20 Ti2 C23 C19 -36.9(2) . . . . no
C22 Ti2 C23 C19 -114.1(4) . . . . no
C21 Ti2 C23 C19 -78.1(3) . . . . no
